data_4071961
loop_
_publ_author_name
'Scheele, Ulrich J.'
'Georgiou, Maria'
'John, Michael'
'Dechert, Sebastian'
'Meyer, Franc'

_publ_section_title
;
 Combining Pyrazolate and N-Heterocyclic Carbene Coordination Motifs:
 Synthesis and Characterization of a Double-Crowned Silver Complex
;
_journal_issue 19
_journal_name_full Organometallics
_journal_page_first 5146
_journal_paper_doi 10.1021/om800487e
_journal_volume 27
_journal_year 2008
_chemical_formula_moiety 'C58 H62 Ag4 N12 2+, 2(F6 P -), 4(C3 H6 O)'
_chemical_formula_sum 'C70 H86 Ag4 F12 N12 O4 P2'
_chemical_formula_weight 1880.93
_chemical_name_systematic
;
 ?
;
_space_group_IT_number 2
_symmetry_cell_setting triclinic
_symmetry_space_group_name_Hall '-P 1'
_symmetry_space_group_name_H-M 'P -1'
_atom_sites_solution_hydrogens geom
_atom_sites_solution_primary direct
_atom_sites_solution_secondary difmap
_audit_creation_method SHELXL-97
_cell_angle_alpha 63.361(3)
_cell_angle_beta 68.893(3)
_cell_angle_gamma 80.629(3)
_cell_formula_units_Z 1
_cell_length_a 12.5681(5)
_cell_length_b 12.9967(5)
_cell_length_c 14.3012(6)
_cell_measurement_reflns_used 23394
_cell_measurement_temperature 133(2)
_cell_measurement_theta_max 26.99
_cell_measurement_theta_min 1.68
_cell_volume 1947.95(15)
_computing_cell_refinement 'X-AREA (Stoe & Cie, 2002)'
_computing_data_collection 'X-AREA (Stoe & Cie, 2002)'
_computing_data_reduction 'X-AREA (Stoe & Cie, 2002)'
_computing_molecular_graphics 'DIAMOND (Brandenburg, 2001)'
_computing_publication_material 'SHELXL-97 (Sheldrick, 1997)'
_computing_structure_refinement 'SHELXL-97 (Sheldrick, 1997)'
_computing_structure_solution 'SHELXS-97 (Sheldrick, 1990)'
_diffrn_ambient_temperature 133(2)
_diffrn_measured_fraction_theta_full 0.994
_diffrn_measured_fraction_theta_max 0.994
_diffrn_measurement_device_type 'Stoe IPDS II'
_diffrn_measurement_method \w
_diffrn_radiation_monochromator graphite
_diffrn_radiation_source 'fine-focus sealed tube'
_diffrn_radiation_type MoK\a
_diffrn_radiation_wavelength 0.71073
_diffrn_reflns_av_R_equivalents 0.0278
_diffrn_reflns_av_sigmaI/netI 0.0234
_diffrn_reflns_limit_h_max 16
_diffrn_reflns_limit_h_min -14
_diffrn_reflns_limit_k_max 16
_diffrn_reflns_limit_k_min -16
_diffrn_reflns_limit_l_max 18
_diffrn_reflns_limit_l_min -18
_diffrn_reflns_number 23394
_diffrn_reflns_theta_full 26.99
_diffrn_reflns_theta_max 26.99
_diffrn_reflns_theta_min 1.68
_exptl_absorpt_coefficient_mu 1.114
_exptl_absorpt_correction_T_max 0.8155
_exptl_absorpt_correction_T_min 0.6622
_exptl_absorpt_correction_type numerical
_exptl_absorpt_process_details 'X-RED (Stoe & Cie, 2002)'
_exptl_crystal_colour colorless
_exptl_crystal_density_diffrn 1.603
_exptl_crystal_density_method 'not measured'
_exptl_crystal_description block
_exptl_crystal_F_000 948
_exptl_crystal_size_max 0.39
_exptl_crystal_size_mid 0.24
_exptl_crystal_size_min 0.22
_refine_diff_density_max 1.048
_refine_diff_density_min -0.955
_refine_diff_density_rms 0.081
_refine_ls_extinction_method none
_refine_ls_goodness_of_fit_ref 1.026
_refine_ls_hydrogen_treatment constr
_refine_ls_matrix_type full
_refine_ls_number_parameters 479
_refine_ls_number_reflns 8462
_refine_ls_number_restraints 0
_refine_ls_restrained_S_all 1.026
_refine_ls_R_factor_all 0.0347
_refine_ls_R_factor_gt 0.0288
_refine_ls_shift/su_max 0.002
_refine_ls_shift/su_mean 0.000
_refine_ls_structure_factor_coef Fsqd
_refine_ls_weighting_details 'calc w=1/[\s^2^(Fo^2^)+(0.0397P)^2^+2.2052P] where P=(Fo^2^+2Fc^2^)/3'
_refine_ls_weighting_scheme calc
_refine_ls_wR_factor_gt 0.0722
_refine_ls_wR_factor_ref 0.0745
_reflns_number_gt 7426
_reflns_number_total 8462
_reflns_threshold_expression >2sigma(I)
_cod_data_source_file om800487e_si_002.cif
_cod_data_source_block 3-mg1
_cod_original_cell_volume 1947.95(14)
_cod_database_code 4071961

loop_
_symmetry_equiv_pos_as_xyz
'x, y, z'
'-x, -y, -z'

loop_
_atom_site_label
_atom_site_type_symbol
_atom_site_fract_x
_atom_site_fract_y
_atom_site_fract_z
_atom_site_U_iso_or_equiv
_atom_site_adp_type
_atom_site_occupancy
_atom_site_symmetry_multiplicity
_atom_site_calc_flag
_atom_site_refinement_flags
Ag1 Ag 0.402347(15) 0.667215(14) 0.478296(15) 0.01930(6) Uani 1 1 d .
Ag2 Ag 0.676547(15) 0.582168(14) 0.403828(14) 0.01867(6) Uani 1 1 d .
N1 N 0.47797(17) 0.57515(16) 0.60061(17) 0.0172(4) Uani 1 1 d .
N2 N 0.58875(17) 0.54036(16) 0.57226(17) 0.0172(4) Uani 1 1 d .
N3 N 0.23496(18) 0.45185(19) 0.81140(18) 0.0226(4) Uani 1 1 d .
N4 N 0.14375(18) 0.31449(19) 0.82989(18) 0.0221(4) Uani 1 1 d .
N5 N 0.71502(17) 0.28631(17) 0.69315(18) 0.0195(4) Uani 1 1 d .
N6 N 0.68408(18) 0.12992(17) 0.69265(17) 0.0193(4) Uani 1 1 d .
P1 P 0.25189(6) 0.67392(6) 0.00329(6) 0.02582(14) Uani 1 1 d .
F1 F 0.15005(18) 0.7276(3) 0.0715(2) 0.0643(7) Uani 1 1 d .
F2 F 0.1893(3) 0.5559(2) 0.0648(4) 0.1157(15) Uani 1 1 d .
F3 F 0.3181(2) 0.6380(3) 0.0882(2) 0.0676(7) Uani 1 1 d .
F4 F 0.3120(2) 0.7939(2) -0.0595(3) 0.0949(11) Uani 1 1 d .
F5 F 0.1850(2) 0.7113(3) -0.0828(2) 0.0746(8) Uani 1 1 d .
F6 F 0.3525(2) 0.6212(4) -0.0651(3) 0.0990(13) Uani 1 1 d .
C1 C 0.5151(2) 0.4606(2) 0.7567(2) 0.0211(5) Uani 1 1 d .
H1 H 0.5075 0.4189 0.8313 0.080 Uiso 1 1 calc R
C2 C 0.4326(2) 0.5270(2) 0.7115(2) 0.0193(5) Uani 1 1 d .
C3 C 0.6114(2) 0.4701(2) 0.6664(2) 0.0183(5) Uani 1 1 d .
C4 C 0.3110(2) 0.5506(2) 0.7645(2) 0.0252(5) Uani 1 1 d .
H4A H 0.3063 0.5715 0.8231 0.080 Uiso 1 1 calc R
H4B H 0.2845 0.6159 0.7100 0.080 Uiso 1 1 calc R
C5 C 0.2313(2) 0.3890(2) 0.7587(2) 0.0212(5) Uani 1 1 d .
C6 C 0.1502(2) 0.4178(3) 0.9138(2) 0.0278(6) Uani 1 1 d .
H6 H 0.1358 0.4487 0.9646 0.080 Uiso 1 1 calc R
C7 C 0.0929(2) 0.3316(3) 0.9256(2) 0.0282(6) Uani 1 1 d .
H7 H 0.0313 0.2913 0.9860 0.080 Uiso 1 1 calc R
C8 C 0.1164(2) 0.2223(2) 0.8120(2) 0.0220(5) Uani 1 1 d .
C9 C 0.1398(2) 0.1094(2) 0.8784(2) 0.0232(5) Uani 1 1 d .
C10 C 0.1193(2) 0.0216(2) 0.8562(2) 0.0263(5) Uani 1 1 d .
H10 H 0.1343 -0.0542 0.8994 0.080 Uiso 1 1 calc R
C11 C 0.0773(2) 0.0443(2) 0.7714(2) 0.0274(5) Uani 1 1 d .
C12 C 0.0519(2) 0.1578(2) 0.7093(2) 0.0263(5) Uani 1 1 d .
H12 H 0.0223 0.1735 0.6533 0.080 Uiso 1 1 calc R
C13 C 0.0697(2) 0.2485(2) 0.7288(2) 0.0236(5) Uani 1 1 d .
C14 C 0.1859(3) 0.0803(3) 0.9709(2) 0.0315(6) Uani 1 1 d .
H14A H 0.2434 0.1352 0.9475 0.080 Uiso 1 1 calc R
H14B H 0.2186 0.0045 0.9903 0.080 Uiso 1 1 calc R
H14C H 0.1251 0.0827 1.0341 0.080 Uiso 1 1 calc R
C15 C 0.0589(3) -0.0525(3) 0.7482(3) 0.0395(7) Uani 1 1 d .
H15A H 0.0873 -0.1230 0.7941 0.080 Uiso 1 1 calc R
H15B H 0.0987 -0.0360 0.6718 0.080 Uiso 1 1 calc R
H15C H -0.0212 -0.0601 0.7639 0.080 Uiso 1 1 calc R
C16 C 0.0333(2) 0.3692(2) 0.6651(2) 0.0302(6) Uani 1 1 d .
H16A H 0.0996 0.4164 0.6163 0.080 Uiso 1 1 calc R
H16B H -0.0130 0.4008 0.7159 0.080 Uiso 1 1 calc R
H16C H -0.0098 0.3671 0.6225 0.080 Uiso 1 1 calc R
C17 C 0.7241(2) 0.4101(2) 0.6627(2) 0.0220(5) Uani 1 1 d .
H17A H 0.7781 0.4462 0.5887 0.080 Uiso 1 1 calc R
H17B H 0.7531 0.4185 0.7133 0.080 Uiso 1 1 calc R
C18 C 0.6709(2) 0.2450(2) 0.6439(2) 0.0201(5) Uani 1 1 d .
C19 C 0.7564(2) 0.1984(2) 0.7718(2) 0.0226(5) Uani 1 1 d .
H19 H 0.7909 0.2060 0.8161 0.080 Uiso 1 1 calc R
C20 C 0.7369(2) 0.0995(2) 0.7715(2) 0.0232(5) Uani 1 1 d .
H20 H 0.7553 0.0255 0.8155 0.080 Uiso 1 1 calc R
C21 C 0.6464(2) 0.0516(2) 0.6649(2) 0.0216(5) Uani 1 1 d .
C22 C 0.7268(3) 0.0053(2) 0.5976(2) 0.0284(6) Uani 1 1 d .
C23 C 0.6879(3) -0.0684(3) 0.5702(3) 0.0403(8) Uani 1 1 d .
H23 H 0.7400 -0.0991 0.5240 0.080 Uiso 1 1 calc R
C24 C 0.5739(4) -0.0972(3) 0.6097(3) 0.0451(9) Uani 1 1 d .
C25 C 0.4968(3) -0.0498(3) 0.6767(3) 0.0434(8) Uani 1 1 d .
H25 H 0.4201 -0.0690 0.7035 0.080 Uiso 1 1 calc R
C26 C 0.5307(2) 0.0265(2) 0.7055(3) 0.0306(6) Uani 1 1 d .
C27 C 0.8513(3) 0.0313(4) 0.5583(3) 0.0466(9) Uani 1 1 d .
H27A H 0.8622 0.1132 0.5222 0.080 Uiso 1 1 calc R
H27B H 0.8927 -0.0014 0.5070 0.080 Uiso 1 1 calc R
H27C H 0.8787 -0.0011 0.6203 0.080 Uiso 1 1 calc R
C28 C 0.5345(5) -0.1814(3) 0.5823(5) 0.0775(16) Uani 1 1 d .
H28A H 0.5344 -0.2579 0.6389 0.080 Uiso 1 1 calc R
H28B H 0.5854 -0.1783 0.5124 0.080 Uiso 1 1 calc R
H28C H 0.4588 -0.1615 0.5783 0.080 Uiso 1 1 calc R
C29 C 0.4443(3) 0.0769(3) 0.7779(3) 0.0449(8) Uani 1 1 d .
H29A H 0.4763 0.0815 0.8276 0.080 Uiso 1 1 calc R
H29B H 0.3778 0.0288 0.8197 0.080 Uiso 1 1 calc R
H29C H 0.4235 0.1526 0.7327 0.080 Uiso 1 1 calc R
O1 O 0.7523(2) 0.8211(2) 0.8530(2) 0.0467(6) Uani 1 1 d .
C30 C 0.6231(4) 0.6815(3) 0.8913(4) 0.0552(10) Uani 1 1 d .
H30A H 0.5796 0.7097 0.8415 0.080 Uiso 1 1 calc R
H30B H 0.5776 0.6284 0.9628 0.080 Uiso 1 1 calc R
H30C H 0.6902 0.6430 0.8633 0.080 Uiso 1 1 calc R
C31 C 0.6571(3) 0.7802(3) 0.9014(3) 0.0366(7) Uani 1 1 d .
C32 C 0.5665(3) 0.8271(3) 0.9745(3) 0.0464(8) Uani 1 1 d .
H32A H 0.5562 0.7759 1.0506 0.080 Uiso 1 1 calc R
H32B H 0.4961 0.8340 0.9600 0.080 Uiso 1 1 calc R
H32C H 0.5891 0.9015 0.9595 0.080 Uiso 1 1 calc R
O2 O 0.9319(4) 0.3298(4) 0.4510(5) 0.153(3) Uani 1 1 d .
C33 C 0.9937(5) 0.3328(4) 0.2738(6) 0.101(2) Uani 1 1 d .
H33A H 0.9161 0.3115 0.2948 0.080 Uiso 1 1 calc R
H33B H 1.0441 0.2783 0.2511 0.080 Uiso 1 1 calc R
H33C H 1.0080 0.4081 0.2136 0.080 Uiso 1 1 calc R
C34 C 1.0142(5) 0.3338(3) 0.3711(5) 0.0731(15) Uani 1 1 d .
C35 C 1.1302(5) 0.3445(4) 0.3601(4) 0.0754(14) Uani 1 1 d .
H35A H 1.1322 0.3551 0.4217 0.080 Uiso 1 1 calc R
H35B H 1.1646 0.4097 0.2926 0.080 Uiso 1 1 calc R
H35C H 1.1716 0.2760 0.3587 0.080 Uiso 1 1 calc R

loop_
_atom_site_aniso_label
_atom_site_aniso_U_11
_atom_site_aniso_U_22
_atom_site_aniso_U_33
_atom_site_aniso_U_23
_atom_site_aniso_U_13
_atom_site_aniso_U_12
Ag1 0.02372(10) 0.01673(9) 0.02070(10) -0.00699(7) -0.01163(7) -0.00092(7)
Ag2 0.02106(10) 0.01943(9) 0.01500(9) -0.00764(7) -0.00270(7) -0.00504(7)
N1 0.0188(10) 0.0176(9) 0.0180(10) -0.0090(8) -0.0067(8) -0.0013(7)
N2 0.0192(10) 0.0174(9) 0.0173(10) -0.0082(8) -0.0067(8) -0.0023(7)
N3 0.0196(10) 0.0296(11) 0.0192(10) -0.0124(9) -0.0028(8) -0.0035(8)
N4 0.0178(10) 0.0295(11) 0.0182(10) -0.0101(9) -0.0028(8) -0.0047(8)
N5 0.0206(10) 0.0189(9) 0.0215(10) -0.0076(8) -0.0102(8) -0.0014(8)
N6 0.0202(10) 0.0186(9) 0.0204(10) -0.0074(8) -0.0089(8) -0.0002(8)
P1 0.0264(3) 0.0306(3) 0.0257(3) -0.0161(3) -0.0095(3) 0.0012(3)
F1 0.0341(11) 0.118(2) 0.0757(16) -0.0785(17) -0.0103(11) 0.0079(12)
F2 0.098(2) 0.0343(13) 0.201(4) -0.0122(18) -0.076(3) -0.0159(14)
F3 0.0671(16) 0.102(2) 0.0545(14) -0.0381(14) -0.0427(13) 0.0156(14)
F4 0.0564(16) 0.0494(14) 0.130(3) 0.0105(15) -0.0316(17) -0.0202(12)
F5 0.0539(14) 0.135(2) 0.0644(16) -0.0611(17) -0.0401(13) 0.0306(15)
F6 0.0465(14) 0.203(4) 0.136(3) -0.152(3) -0.0467(16) 0.0540(18)
C1 0.0255(13) 0.0212(11) 0.0161(11) -0.0062(9) -0.0064(10) -0.0045(9)
C2 0.0224(12) 0.0198(11) 0.0180(11) -0.0094(9) -0.0057(9) -0.0035(9)
C3 0.0222(12) 0.0165(10) 0.0179(11) -0.0063(9) -0.0080(9) -0.0039(9)
C4 0.0242(13) 0.0268(13) 0.0270(13) -0.0159(11) -0.0038(10) -0.0034(10)
C5 0.0199(12) 0.0249(12) 0.0181(12) -0.0091(10) -0.0044(9) -0.0025(9)
C6 0.0237(13) 0.0403(15) 0.0211(13) -0.0170(12) -0.0028(10) -0.0028(11)
C7 0.0226(13) 0.0402(15) 0.0205(13) -0.0147(12) -0.0011(10) -0.0053(11)
C8 0.0156(11) 0.0300(13) 0.0202(12) -0.0114(10) -0.0022(9) -0.0052(9)
C9 0.0171(11) 0.0310(13) 0.0185(12) -0.0077(10) -0.0042(9) -0.0041(9)
C10 0.0244(13) 0.0287(13) 0.0228(13) -0.0089(11) -0.0056(10) -0.0036(10)
C11 0.0228(13) 0.0339(14) 0.0249(13) -0.0130(11) -0.0036(10) -0.0065(10)
C12 0.0231(13) 0.0358(14) 0.0224(13) -0.0125(11) -0.0078(10) -0.0049(10)
C13 0.0182(11) 0.0299(13) 0.0203(12) -0.0088(10) -0.0045(9) -0.0037(9)
C14 0.0298(14) 0.0406(16) 0.0258(14) -0.0116(12) -0.0137(11) -0.0010(12)
C15 0.0489(19) 0.0395(16) 0.0376(17) -0.0195(14) -0.0156(14) -0.0057(14)
C16 0.0288(14) 0.0322(14) 0.0278(14) -0.0077(12) -0.0136(11) -0.0007(11)
C17 0.0227(12) 0.0186(11) 0.0268(13) -0.0079(10) -0.0111(10) -0.0033(9)
C18 0.0205(12) 0.0185(11) 0.0214(12) -0.0068(9) -0.0084(9) -0.0017(9)
C19 0.0245(12) 0.0245(12) 0.0212(12) -0.0081(10) -0.0122(10) 0.0004(9)
C20 0.0265(13) 0.0224(12) 0.0227(13) -0.0084(10) -0.0126(10) 0.0019(9)
C21 0.0265(13) 0.0171(11) 0.0231(12) -0.0062(10) -0.0130(10) -0.0005(9)
C22 0.0358(15) 0.0262(13) 0.0262(14) -0.0123(11) -0.0139(12) 0.0052(11)
C23 0.066(2) 0.0276(14) 0.0409(18) -0.0203(13) -0.0286(16) 0.0101(14)
C24 0.076(3) 0.0224(14) 0.053(2) -0.0130(14) -0.0402(19) -0.0057(14)
C25 0.0472(19) 0.0308(15) 0.054(2) -0.0083(15) -0.0243(16) -0.0161(13)
C26 0.0296(14) 0.0273(13) 0.0339(15) -0.0088(12) -0.0124(12) -0.0053(11)
C27 0.0321(17) 0.073(2) 0.045(2) -0.0392(19) -0.0097(14) 0.0101(16)
C28 0.136(5) 0.0356(19) 0.094(4) -0.026(2) -0.070(4) -0.014(2)
C29 0.0241(15) 0.0513(19) 0.054(2) -0.0233(17) -0.0037(14) -0.0062(13)
O1 0.0367(13) 0.0354(12) 0.0593(16) -0.0129(11) -0.0152(11) -0.0005(10)
C30 0.060(2) 0.045(2) 0.059(2) -0.0257(18) -0.0090(19) -0.0087(17)
C31 0.0410(17) 0.0257(14) 0.0359(17) -0.0034(12) -0.0176(14) 0.0008(12)
C32 0.051(2) 0.0419(18) 0.0418(19) -0.0154(15) -0.0075(16) -0.0128(15)
O2 0.120(4) 0.097(3) 0.162(5) -0.071(3) 0.083(4) -0.052(3)
C33 0.056(3) 0.055(3) 0.171(7) -0.017(3) -0.051(4) -0.003(2)
C34 0.079(3) 0.0338(19) 0.079(3) -0.024(2) 0.010(3) -0.015(2)
C35 0.099(4) 0.056(3) 0.065(3) -0.025(2) -0.020(3) 0.001(3)

loop_
_atom_type_symbol
_atom_type_description
_atom_type_scat_dispersion_real
_atom_type_scat_dispersion_imag
_atom_type_scat_source
C C 0.0033 0.0016 'International Tables Vol C Tables 4.2.6.8 and 6.1.1.4'
H H 0.0000 0.0000 'International Tables Vol C Tables 4.2.6.8 and 6.1.1.4'
N N 0.0061 0.0033 'International Tables Vol C Tables 4.2.6.8 and 6.1.1.4'
O O 0.0106 0.0060 'International Tables Vol C Tables 4.2.6.8 and 6.1.1.4'
F F 0.0171 0.0103 'International Tables Vol C Tables 4.2.6.8 and 6.1.1.4'
P P 0.1023 0.0942 'International Tables Vol C Tables 4.2.6.8 and 6.1.1.4'
Ag Ag -0.8971 1.1015 'International Tables Vol C Tables 4.2.6.8 and 6.1.1.4'

loop_
_geom_angle_atom_site_label_1
_geom_angle_atom_site_label_2
_geom_angle_atom_site_label_3
_geom_angle
_geom_angle_site_symmetry_1
_geom_angle_site_symmetry_3
C18 Ag1 N1 178.58(8) 2_666 .
C18 Ag1 Ag2 108.24(7) 2_666 2_666
N1 Ag1 Ag2 70.85(5) . 2_666
C18 Ag1 Ag2 118.01(7) 2_666 .
N1 Ag1 Ag2 61.09(6) . .
Ag2 Ag1 Ag2 90.477(7) 2_666 .
C5 Ag2 N2 175.62(9) 2_666 .
C5 Ag2 Ag1 106.17(7) 2_666 2_666
N2 Ag2 Ag1 70.43(5) . 2_666
C5 Ag2 Ag1 121.88(7) 2_666 .
N2 Ag2 Ag1 61.43(5) . .
Ag1 Ag2 Ag1 89.523(7) 2_666 .
C2 N1 N2 108.56(19) . .
C2 N1 Ag1 130.96(17) . .
N2 N1 Ag1 119.85(15) . .
C3 N2 N1 107.8(2) . .
C3 N2 Ag2 133.78(17) . .
N1 N2 Ag2 117.63(15) . .
C5 N3 C6 110.9(2) . .
C5 N3 C4 125.6(2) . .
C6 N3 C4 123.3(2) . .
C5 N4 C7 111.0(2) . .
C5 N4 C8 123.6(2) . .
C7 N4 C8 125.2(2) . .
C18 N5 C19 111.3(2) . .
C18 N5 C17 124.3(2) . .
C19 N5 C17 124.3(2) . .
C18 N6 C20 111.0(2) . .
C18 N6 C21 123.1(2) . .
C20 N6 C21 125.9(2) . .
F2 P1 F4 178.48(17) . .
F2 P1 F6 88.9(2) . .
F4 P1 F6 91.9(2) . .
F2 P1 F3 92.78(19) . .
F4 P1 F3 88.57(17) . .
F6 P1 F3 88.00(14) . .
F2 P1 F1 91.22(19) . .
F4 P1 F1 88.01(17) . .
F6 P1 F1 179.55(18) . .
F3 P1 F1 92.43(13) . .
F2 P1 F5 87.64(19) . .
F4 P1 F5 91.02(18) . .
F6 P1 F5 92.22(14) . .
F3 P1 F5 179.54(17) . .
F1 P1 F5 87.35(13) . .
C3 C1 C2 105.0(2) . .
N1 C2 C1 109.2(2) . .
N1 C2 C4 119.5(2) . .
C1 C2 C4 131.4(2) . .
N2 C3 C1 109.5(2) . .
N2 C3 C17 120.7(2) . .
C1 C3 C17 129.7(2) . .
N3 C4 C2 113.3(2) . .
N3 C5 N4 104.6(2) . .
N3 C5 Ag2 126.90(18) . 2_666
N4 C5 Ag2 127.90(19) . 2_666
C7 C6 N3 106.9(2) . .
C6 C7 N4 106.6(2) . .
C13 C8 C9 122.4(2) . .
C13 C8 N4 119.5(2) . .
C9 C8 N4 118.1(2) . .
C10 C9 C8 117.7(2) . .
C10 C9 C14 119.7(2) . .
C8 C9 C14 122.6(2) . .
C11 C10 C9 121.8(3) . .
C10 C11 C12 118.6(3) . .
C10 C11 C15 120.3(3) . .
C12 C11 C15 121.1(3) . .
C11 C12 C13 121.8(3) . .
C12 C13 C8 117.6(2) . .
C12 C13 C16 120.1(2) . .
C8 C13 C16 122.2(2) . .
N5 C17 C3 111.8(2) . .
N5 C18 N6 104.8(2) . .
N5 C18 Ag1 129.23(17) . 2_666
N6 C18 Ag1 125.96(18) . 2_666
C20 C19 N5 106.3(2) . .
C19 C20 N6 106.6(2) . .
C22 C21 C26 122.7(3) . .
C22 C21 N6 118.7(2) . .
C26 C21 N6 118.6(2) . .
C21 C22 C23 117.6(3) . .
C21 C22 C27 121.2(3) . .
C23 C22 C27 121.2(3) . .
C24 C23 C22 121.9(3) . .
C25 C24 C23 118.8(3) . .
C25 C24 C28 120.5(4) . .
C23 C24 C28 120.8(4) . .
C24 C25 C26 121.9(3) . .
C21 C26 C25 117.2(3) . .
C21 C26 C29 122.4(3) . .
C25 C26 C29 120.4(3) . .
O1 C31 C30 122.4(3) . .
O1 C31 C32 121.4(3) . .
C30 C31 C32 116.2(3) . .
O2 C34 C35 124.7(7) . .
O2 C34 C33 118.6(6) . .
C35 C34 C33 116.7(4) . .

loop_
_geom_bond_atom_site_label_1
_geom_bond_atom_site_label_2
_geom_bond_distance
_geom_bond_site_symmetry_2
Ag1 C18 2.057(2) 2_666
Ag1 N1 2.084(2) .
Ag1 Ag2 3.0452(3) 2_666
Ag1 Ag2 3.3770(3) .
Ag2 C5 2.075(2) 2_666
Ag2 N2 2.103(2) .
Ag2 Ag1 3.0452(3) 2_666
N1 C2 1.344(3) .
N1 N2 1.364(3) .
N2 C3 1.348(3) .
N3 C5 1.352(3) .
N3 C6 1.387(3) .
N3 C4 1.475(3) .
N4 C5 1.357(3) .
N4 C7 1.388(3) .
N4 C8 1.446(3) .
N5 C18 1.345(3) .
N5 C19 1.385(3) .
N5 C17 1.479(3) .
N6 C18 1.349(3) .
N6 C20 1.387(3) .
N6 C21 1.440(3) .
P1 F2 1.559(3) .
P1 F4 1.564(3) .
P1 F6 1.567(2) .
P1 F3 1.574(2) .
P1 F1 1.580(2) .
P1 F5 1.591(2) .
C1 C3 1.389(3) .
C1 C2 1.390(4) .
C2 C4 1.492(3) .
C3 C17 1.496(3) .
C5 Ag2 2.075(2) 2_666
C6 C7 1.345(4) .
C8 C13 1.397(4) .
C8 C9 1.397(4) .
C9 C10 1.396(4) .
C9 C14 1.504(4) .
C10 C11 1.388(4) .
C11 C12 1.394(4) .
C11 C15 1.507(4) .
C12 C13 1.394(4) .
C13 C16 1.512(4) .
C18 Ag1 2.057(2) 2_666
C19 C20 1.349(4) .
C21 C22 1.390(4) .
C21 C26 1.391(4) .
C22 C23 1.391(4) .
C22 C27 1.499(4) .
C23 C24 1.384(5) .
C24 C25 1.379(6) .
C24 C28 1.516(4) .
C25 C26 1.401(4) .
C26 C29 1.499(5) .
O1 C31 1.213(4) .
C30 C31 1.497(5) .
C31 C32 1.499(5) .
O2 C34 1.222(6) .
C33 C34 1.508(9) .
C34 C35 1.433(8) .
